data_2229981
loop_
_publ_author_name
'Zhang, Jian-Min'
'Wang, Liang'
'Liu, Juan'
'Li, Yong-Chao'
'Li, Hong-Ji'

_publ_section_title
;
 {<i>N</i>'-[(<i>E</i>)-1-(5-Bromo-2-oxidophenyl)ethylidene]-4-hydroxybenzohydrazidato}pyridinecopper(II)
;
_journal_coeditor_code GK2354
_journal_issue 5
_journal_name_full 'Acta Crystallographica Section E'
_journal_page_first m537
_journal_paper_doi 10.1107/S1600536811011974
_journal_volume 67
_journal_year 2011
_chemical_formula_iupac '[Cu (C15 H11 Br N2 O3) (C5 H5 N)]'
_chemical_formula_moiety 'C20 H16 Br Cu N3 O3'
_chemical_formula_sum 'C20 H16 Br Cu N3 O3'
_chemical_formula_weight 489.81
_chemical_name_systematic
;
{<i>N</i>'-[(<i>E</i>)-1-(5-Bromo-2-oxidophenyl)ethylidene]-4-
hydroxybenzohydrazidato}pyridinecopper(II)
;
_space_group_IT_number 14
_symmetry_cell_setting monoclinic
_symmetry_space_group_name_Hall '-P 2yn'
_symmetry_space_group_name_H-M 'P 1 21/n 1'
_atom_sites_solution_hydrogens geom
_atom_sites_solution_primary direct
_atom_sites_solution_secondary difmap
_audit_creation_method SHELXL-97
_cell_angle_alpha 90.00
_cell_angle_beta 93.276(3)
_cell_angle_gamma 90.00
_cell_formula_units_Z 4
_cell_length_a 12.514(3)
_cell_length_b 7.6539(15)
_cell_length_c 19.467(4)
_cell_measurement_reflns_used 4160
_cell_measurement_temperature 298(2)
_cell_measurement_theta_max 27.61
_cell_measurement_theta_min 2.86
_cell_volume 1861.5(7)
_computing_cell_refinement '<i>SAINT</i> (Bruker, 1996)'
_computing_data_collection '<i>SMART</i> (Bruker, 1996)'
_computing_data_reduction '<i>SAINT</i> (Bruker, 1996)'
_computing_molecular_graphics '<i>SHELXTL</i> (Sheldrick, 2008)'
_computing_publication_material '<i>SHELXTL</i> (Sheldrick, 2008)'
_computing_structure_refinement '<i>SHELXL97</i> (Sheldrick, 2008)'
_computing_structure_solution '<i>SHELXS97</i> (Sheldrick, 2008)'
_diffrn_ambient_temperature 298(2)
_diffrn_measured_fraction_theta_full 0.998
_diffrn_measured_fraction_theta_max 0.998
_diffrn_measurement_device_type 'Bruker SMART CCD area-detector'
_diffrn_measurement_method 'phi and omega scans'
_diffrn_radiation_monochromator graphite
_diffrn_radiation_source 'fine-focus sealed tube'
_diffrn_radiation_type MoK\a
_diffrn_radiation_wavelength 0.71073
_diffrn_reflns_av_R_equivalents 0.0414
_diffrn_reflns_av_sigmaI/netI 0.0508
_diffrn_reflns_limit_h_max 14
_diffrn_reflns_limit_h_min -14
_diffrn_reflns_limit_k_max 9
_diffrn_reflns_limit_k_min -8
_diffrn_reflns_limit_l_max 23
_diffrn_reflns_limit_l_min -19
_diffrn_reflns_number 9243
_diffrn_reflns_theta_full 25.04
_diffrn_reflns_theta_max 25.04
_diffrn_reflns_theta_min 1.89
_exptl_absorpt_coefficient_mu 3.347
_exptl_absorpt_correction_T_max 0.710
_exptl_absorpt_correction_T_min 0.540
_exptl_absorpt_correction_type multi-scan
_exptl_absorpt_process_details '(SADABS; Sheldrick, 1996)'
_exptl_crystal_colour blue
_exptl_crystal_density_diffrn 1.748
_exptl_crystal_density_method 'not measured'
_exptl_crystal_description block
_exptl_crystal_F_000 980
_exptl_crystal_size_max 0.21
_exptl_crystal_size_mid 0.14
_exptl_crystal_size_min 0.11
_refine_diff_density_max 0.534
_refine_diff_density_min -0.888
_refine_ls_extinction_coef 0.0113(15)
_refine_ls_extinction_method SHELXL
_refine_ls_goodness_of_fit_ref 1.021
_refine_ls_hydrogen_treatment constr
_refine_ls_matrix_type full
_refine_ls_number_parameters 254
_refine_ls_number_reflns 3293
_refine_ls_number_restraints 0
_refine_ls_restrained_S_all 1.021
_refine_ls_R_factor_all 0.0505
_refine_ls_R_factor_gt 0.0395
_refine_ls_shift/su_max 0.001
_refine_ls_shift/su_mean 0.000
_refine_ls_structure_factor_coef Fsqd
_refine_ls_weighting_details 'calc w=1/[\s^2^(Fo^2^)+(0.0640P)^2^] where P=(Fo^2^+2Fc^2^)/3'
_refine_ls_weighting_scheme calc
_refine_ls_wR_factor_gt 0.0976
_refine_ls_wR_factor_ref 0.1034
_reflns_number_gt 2742
_reflns_number_total 3293
_reflns_threshold_expression >2sigma(I)
_cod_data_source_file gk2354.cif
_cod_data_source_block I
_cod_original_cell_volume 1861.6(6)
_cod_original_sg_symbol_H-M 'P 21/n'
_cod_database_code 2229981
_cod_database_fobs_code 2229981

loop_
_symmetry_equiv_pos_as_xyz
'x, y, z'
'-x+1/2, y+1/2, -z+1/2'
'-x, -y, -z'
'x-1/2, -y-1/2, z-1/2'

loop_
_atom_site_type_symbol
_atom_site_label
_atom_site_fract_x
_atom_site_fract_y
_atom_site_fract_z
_atom_site_U_iso_or_equiv
_atom_site_adp_type
_atom_site_calc_flag
_atom_site_refinement_flags
_atom_site_occupancy
_atom_site_disorder_assembly
_atom_site_disorder_group
Cu Cu1 0.42814(3) 0.76855(5) 0.51714(2) 0.02479(15) Uani d . 1 . .
Br Br1 0.72536(3) 0.37728(5) 0.24220(2) 0.04230(16) Uani d . 1 . .
O O1 0.45528(17) 0.8886(3) 0.60153(13) 0.0317(6) Uani d . 1 . .
O O2 0.41045(18) 0.6643(3) 0.43203(13) 0.0356(6) Uani d . 1 . .
O O3 0.6722(2) 1.2098(4) 0.86987(14) 0.0530(8) Uani d . 1 . .
H H3 0.7331 1.2496 0.8719 0.079 Uiso calc R 1 . .
N N1 0.6306(2) 0.8483(3) 0.57583(14) 0.0255(6) Uani d . 1 . .
N N2 0.5824(2) 0.7708(3) 0.51648(14) 0.0231(6) Uani d . 1 . .
N N3 0.2686(2) 0.7744(4) 0.52600(15) 0.0297(7) Uani d . 1 . .
C C1 0.5564(2) 0.9039(4) 0.61532(17) 0.0243(7) Uani d . 1 . .
C C2 0.5902(2) 0.9870(4) 0.68103(16) 0.0245(7) Uani d . 1 . .
C C3 0.6889(2) 1.0679(4) 0.69190(17) 0.0264(7) Uani d . 1 . .
H H3A 0.7361 1.0699 0.6567 0.032 Uiso calc R 1 . .
C C4 0.7182(3) 1.1457(4) 0.75435(18) 0.0290(8) Uani d . 1 . .
H H4 0.7841 1.2013 0.7606 0.035 Uiso calc R 1 . .
C C5 0.6498(3) 1.1405(4) 0.80707(19) 0.0324(8) Uani d . 1 . .
C C6 0.5506(3) 1.0600(5) 0.79668(19) 0.0386(9) Uani d . 1 . .
H H6 0.5044 1.0549 0.8324 0.046 Uiso calc R 1 . .
C C7 0.5207(3) 0.9881(5) 0.73399(18) 0.0337(8) Uani d . 1 . .
H H7 0.4529 0.9395 0.7269 0.040 Uiso calc R 1 . .
C C8 0.6428(2) 0.7196(4) 0.46905(17) 0.0227(7) Uani d . 1 . .
C C9 0.7609(3) 0.7525(5) 0.4745(2) 0.0325(8) Uani d . 1 . .
H H9A 0.7758 0.8521 0.5035 0.049 Uiso calc R 1 . .
H H9B 0.7857 0.7746 0.4296 0.049 Uiso calc R 1 . .
H H9C 0.7970 0.6519 0.4941 0.049 Uiso calc R 1 . .
C C10 0.5969(3) 0.6315(4) 0.40775(18) 0.0231(7) Uani d . 1 . .
C C11 0.4854(3) 0.6139(4) 0.39242(19) 0.0280(8) Uani d . 1 . .
C C12 0.4511(3) 0.5377(5) 0.33003(18) 0.0326(8) Uani d . 1 . .
H H12 0.3780 0.5311 0.3189 0.039 Uiso calc R 1 . .
C C13 0.5190(3) 0.4728(5) 0.28489(18) 0.0358(9) Uani d . 1 . .
H H13 0.4930 0.4229 0.2437 0.043 Uiso calc R 1 . .
C C14 0.6286(3) 0.4821(4) 0.30120(17) 0.0288(7) Uani d . 1 . .
C C15 0.6662(3) 0.5614(4) 0.36049(17) 0.0259(7) Uani d . 1 . .
H H15 0.7398 0.5693 0.3699 0.031 Uiso calc R 1 . .
C C16 0.2007(3) 0.7253(5) 0.4739(2) 0.0430(10) Uani d . 1 . .
H H16 0.2280 0.6883 0.4329 0.052 Uiso calc R 1 . .
C C17 0.0928(3) 0.7282(7) 0.4793(2) 0.0594(13) Uani d . 1 . .
H H17 0.0475 0.6944 0.4421 0.071 Uiso calc R 1 . .
C C18 0.0502(3) 0.7811(6) 0.5396(3) 0.0556(12) Uani d . 1 . .
H H18 -0.0234 0.7846 0.5437 0.067 Uiso calc R 1 . .
C C19 0.1188(3) 0.8281(6) 0.5930(2) 0.0472(10) Uani d . 1 . .
H H19 0.0931 0.8630 0.6347 0.057 Uiso calc R 1 . .
C C20 0.2280(3) 0.8229(5) 0.58405(19) 0.0338(8) Uani d . 1 . .
H H20 0.2748 0.8551 0.6207 0.041 Uiso calc R 1 . .

loop_
_atom_site_aniso_label
_atom_site_aniso_U_11
_atom_site_aniso_U_22
_atom_site_aniso_U_33
_atom_site_aniso_U_12
_atom_site_aniso_U_13
_atom_site_aniso_U_23
Cu1 0.0153(2) 0.0365(2) 0.0219(3) 0.00162(15) -0.00401(17) -0.00250(17)
Br1 0.0465(3) 0.0481(3) 0.0335(3) 0.00384(16) 0.01232(19) -0.00779(17)
O1 0.0164(12) 0.0502(15) 0.0277(14) 0.0023(10) -0.0067(10) -0.0094(11)
O2 0.0192(12) 0.0575(15) 0.0292(15) 0.0015(11) -0.0057(11) -0.0127(12)
O3 0.0337(15) 0.095(2) 0.0296(16) -0.0228(15) -0.0001(12) -0.0242(15)
N1 0.0195(14) 0.0354(15) 0.0210(16) -0.0035(11) -0.0039(12) -0.0041(12)
N2 0.0196(14) 0.0312(14) 0.0178(15) 0.0001(10) -0.0038(12) 0.0006(11)
N3 0.0224(15) 0.0388(16) 0.0276(17) 0.0002(12) -0.0012(13) 0.0051(13)
C1 0.0197(17) 0.0311(17) 0.0214(18) 0.0005(13) -0.0045(14) 0.0003(14)
C2 0.0193(16) 0.0308(17) 0.0230(18) 0.0027(13) -0.0032(14) 0.0006(14)
C3 0.0188(16) 0.0345(17) 0.0257(19) -0.0001(13) 0.0008(14) -0.0004(15)
C4 0.0176(17) 0.0382(19) 0.030(2) -0.0009(13) -0.0040(15) -0.0001(15)
C5 0.0245(18) 0.048(2) 0.023(2) -0.0023(15) -0.0085(15) -0.0075(16)
C6 0.0228(18) 0.068(2) 0.025(2) -0.0051(17) 0.0032(15) -0.0115(19)
C7 0.0183(17) 0.050(2) 0.032(2) -0.0045(15) -0.0039(15) -0.0083(17)
C8 0.0169(16) 0.0286(16) 0.0222(18) 0.0019(12) -0.0025(14) 0.0034(14)
C9 0.0147(17) 0.052(2) 0.030(2) -0.0027(14) -0.0018(15) -0.0046(16)
C10 0.0234(17) 0.0261(16) 0.0191(17) 0.0019(12) -0.0034(14) 0.0020(13)
C11 0.0223(17) 0.0307(18) 0.030(2) 0.0036(13) -0.0042(15) 0.0006(15)
C12 0.0229(18) 0.045(2) 0.029(2) 0.0006(15) -0.0080(15) -0.0061(16)
C13 0.040(2) 0.039(2) 0.028(2) -0.0002(16) -0.0065(17) -0.0088(16)
C14 0.036(2) 0.0299(17) 0.0218(18) 0.0015(14) 0.0086(15) -0.0006(15)
C15 0.0218(17) 0.0303(17) 0.0256(18) 0.0016(13) 0.0005(14) 0.0051(15)
C16 0.027(2) 0.070(3) 0.031(2) -0.0003(18) -0.0073(17) -0.0030(19)
C17 0.026(2) 0.103(4) 0.048(3) -0.007(2) -0.008(2) -0.007(3)
C18 0.017(2) 0.089(3) 0.061(3) -0.0056(19) 0.001(2) -0.002(3)
C19 0.031(2) 0.065(3) 0.047(3) 0.0008(18) 0.0078(19) -0.003(2)
C20 0.0223(19) 0.049(2) 0.030(2) -0.0006(15) 0.0041(16) 0.0003(17)

loop_
_atom_type_symbol
_atom_type_description
_atom_type_scat_dispersion_real
_atom_type_scat_dispersion_imag
_atom_type_scat_source
C C 0.0033 0.0016 'International Tables Vol C Tables 4.2.6.8 and 6.1.1.4'
H H 0.0000 0.0000 'International Tables Vol C Tables 4.2.6.8 and 6.1.1.4'
N N 0.0061 0.0033 'International Tables Vol C Tables 4.2.6.8 and 6.1.1.4'
O O 0.0106 0.0060 'International Tables Vol C Tables 4.2.6.8 and 6.1.1.4'
Cu Cu 0.3201 1.2651 'International Tables Vol C Tables 4.2.6.8 and 6.1.1.4'
Br Br -0.2901 2.4595 'International Tables Vol C Tables 4.2.6.8 and 6.1.1.4'

loop_
_geom_angle_atom_site_label_1
_geom_angle_atom_site_label_2
_geom_angle_atom_site_label_3
_geom_angle_site_symmetry_1
_geom_angle_site_symmetry_3
_geom_angle
_geom_angle_publ_flag
O2 Cu1 O1 . . 175.06(11) ?
O2 Cu1 N2 . . 93.83(11) ?
O1 Cu1 N2 . . 82.63(10) ?
O2 Cu1 N3 . . 91.02(11) ?
O1 Cu1 N3 . . 92.55(11) ?
N2 Cu1 N3 . . 175.14(11) ?
C1 O1 Cu1 . . 110.6(2) ?
C11 O2 Cu1 . . 127.3(2) ?
C5 O3 H3 . . 109.5 ?
C1 N1 N2 . . 109.5(3) ?
C8 N2 N1 . . 118.5(3) ?
C8 N2 Cu1 . . 129.1(2) ?
N1 N2 Cu1 . . 112.4(2) ?
C20 N3 C16 . . 118.0(3) ?
C20 N3 Cu1 . . 120.8(2) ?
C16 N3 Cu1 . . 121.2(3) ?
O1 C1 N1 . . 124.8(3) ?
O1 C1 C2 . . 116.9(3) ?
N1 C1 C2 . . 118.3(3) ?
C7 C2 C3 . . 118.3(3) ?
C7 C2 C1 . . 119.3(3) ?
C3 C2 C1 . . 122.4(3) ?
C4 C3 C2 . . 121.0(3) ?
C4 C3 H3A . . 119.5 ?
C2 C3 H3A . . 119.5 ?
C5 C4 C3 . . 119.9(3) ?
C5 C4 H4 . . 120.0 ?
C3 C4 H4 . . 120.0 ?
O3 C5 C4 . . 124.1(3) ?
O3 C5 C6 . . 116.3(3) ?
C4 C5 C6 . . 119.6(3) ?
C7 C6 C5 . . 120.2(3) ?
C7 C6 H6 . . 119.9 ?
C5 C6 H6 . . 119.9 ?
C6 C7 C2 . . 120.9(3) ?
C6 C7 H7 . . 119.5 ?
C2 C7 H7 . . 119.5 ?
N2 C8 C10 . . 120.5(3) ?
N2 C8 C9 . . 121.0(3) ?
C10 C8 C9 . . 118.5(3) ?
C8 C9 H9A . . 109.5 ?
C8 C9 H9B . . 109.5 ?
H9A C9 H9B . . 109.5 ?
C8 C9 H9C . . 109.5 ?
H9A C9 H9C . . 109.5 ?
H9B C9 H9C . . 109.5 ?
C15 C10 C11 . . 117.6(3) ?
C15 C10 C8 . . 118.8(3) ?
C11 C10 C8 . . 123.6(3) ?
O2 C11 C12 . . 116.3(3) ?
O2 C11 C10 . . 125.4(3) ?
C12 C11 C10 . . 118.3(3) ?
C13 C12 C11 . . 123.2(3) ?
C13 C12 H12 . . 118.4 ?
C11 C12 H12 . . 118.4 ?
C12 C13 C14 . . 118.7(3) ?
C12 C13 H13 . . 120.6 ?
C14 C13 H13 . . 120.6 ?
C15 C14 C13 . . 120.2(3) ?
C15 C14 Br1 . . 120.0(3) ?
C13 C14 Br1 . . 119.7(3) ?
C14 C15 C10 . . 121.8(3) ?
C14 C15 H15 . . 119.1 ?
C10 C15 H15 . . 119.1 ?
N3 C16 C17 . . 121.7(4) ?
N3 C16 H16 . . 119.1 ?
C17 C16 H16 . . 119.1 ?
C16 C17 C18 . . 120.3(4) ?
C16 C17 H17 . . 119.8 ?
C18 C17 H17 . . 119.8 ?
C19 C18 C17 . . 118.2(4) ?
C19 C18 H18 . . 120.9 ?
C17 C18 H18 . . 120.9 ?
C18 C19 C20 . . 118.7(4) ?
C18 C19 H19 . . 120.6 ?
C20 C19 H19 . . 120.6 ?
N3 C20 C19 . . 123.1(4) ?
N3 C20 H20 . . 118.5 ?
C19 C20 H20 . . 118.5 ?

loop_
_geom_bond_atom_site_label_1
_geom_bond_atom_site_label_2
_geom_bond_site_symmetry_2
_geom_bond_distance
_geom_bond_publ_flag
Cu1 O2 . 1.841(2) ?
Cu1 O1 . 1.896(2) ?
Cu1 N2 . 1.931(3) ?
Cu1 N3 . 2.015(3) ?
Br1 C14 . 1.894(3) ?
O1 C1 . 1.284(4) ?
O2 C11 . 1.306(4) ?
O3 C5 . 1.347(4) ?
O3 H3 . 0.8200 ?
N1 C1 . 1.310(4) ?
N1 N2 . 1.404(4) ?
N2 C8 . 1.287(4) ?
N3 C20 . 1.318(5) ?
N3 C16 . 1.339(5) ?
C1 C2 . 1.469(4) ?
C2 C7 . 1.386(5) ?
C2 C3 . 1.388(4) ?
C3 C4 . 1.384(5) ?
C3 H3A . 0.9300 ?
C4 C5 . 1.374(5) ?
C4 H4 . 0.9300 ?
C5 C6 . 1.391(5) ?
C6 C7 . 1.371(5) ?
C6 H6 . 0.9300 ?
C7 H7 . 0.9300 ?
C8 C10 . 1.460(4) ?
C8 C9 . 1.497(4) ?
C9 H9A . 0.9600 ?
C9 H9B . 0.9600 ?
C9 H9C . 0.9600 ?
C10 C15 . 1.407(5) ?
C10 C11 . 1.416(5) ?
C11 C12 . 1.393(5) ?
C12 C13 . 1.351(5) ?
C12 H12 . 0.9300 ?
C13 C14 . 1.392(5) ?
C13 H13 . 0.9300 ?
C14 C15 . 1.364(5) ?
C15 H15 . 0.9300 ?
C16 C17 . 1.361(6) ?
C16 H16 . 0.9300 ?
C17 C18 . 1.377(6) ?
C17 H17 . 0.9300 ?
C18 C19 . 1.358(6) ?
C18 H18 . 0.9300 ?
C19 C20 . 1.388(5) ?
C19 H19 . 0.9300 ?
C20 H20 . 0.9300 ?

loop_
_geom_hbond_atom_site_label_D
_geom_hbond_atom_site_label_H
_geom_hbond_atom_site_label_A
_geom_hbond_site_symmetry_A
_geom_hbond_distance_DH
_geom_hbond_distance_HA
_geom_hbond_distance_DA
_geom_hbond_angle_DHA
_geom_hbond_publ_flag
O3 H3 N1 2_656 0.82 2.08 2.834(4) 153.3 n

loop_
_geom_torsion_atom_site_label_1
_geom_torsion_atom_site_label_2
_geom_torsion_atom_site_label_3
_geom_torsion_atom_site_label_4
_geom_torsion_site_symmetry_1
_geom_torsion_site_symmetry_2
_geom_torsion_site_symmetry_3
_geom_torsion_site_symmetry_4
_geom_torsion
_geom_torsion_publ_flag
N2 Cu1 O1 C1 . . . . -2.0(2) ?
N3 Cu1 O1 C1 . . . . 177.3(2) ?
N2 Cu1 O2 C11 . . . . 1.3(3) ?
N3 Cu1 O2 C11 . . . . -178.3(3) ?
C1 N1 N2 C8 . . . . 175.0(3) ?
C1 N1 N2 Cu1 . . . . -2.0(3) ?
O2 Cu1 N2 C8 . . . . 2.2(3) ?
O1 Cu1 N2 C8 . . . . -174.4(3) ?
O2 Cu1 N2 N1 . . . . 178.77(19) ?
O1 Cu1 N2 N1 . . . . 2.24(19) ?
O2 Cu1 N3 C20 . . . . 172.7(3) ?
O1 Cu1 N3 C20 . . . . -10.8(3) ?
O2 Cu1 N3 C16 . . . . -5.7(3) ?
O1 Cu1 N3 C16 . . . . 170.9(3) ?
Cu1 O1 C1 N1 . . . . 1.6(4) ?
Cu1 O1 C1 C2 . . . . -177.1(2) ?
N2 N1 C1 O1 . . . . 0.3(4) ?
N2 N1 C1 C2 . . . . 179.0(3) ?
O1 C1 C2 C7 . . . . 22.6(4) ?
N1 C1 C2 C7 . . . . -156.1(3) ?
O1 C1 C2 C3 . . . . -156.1(3) ?
N1 C1 C2 C3 . . . . 25.1(5) ?
C7 C2 C3 C4 . . . . 0.9(5) ?
C1 C2 C3 C4 . . . . 179.7(3) ?
C2 C3 C4 C5 . . . . 1.2(5) ?
C3 C4 C5 O3 . . . . 178.8(3) ?
C3 C4 C5 C6 . . . . -1.3(5) ?
O3 C5 C6 C7 . . . . 179.1(4) ?
C4 C5 C6 C7 . . . . -0.8(6) ?
C5 C6 C7 C2 . . . . 3.0(6) ?
C3 C2 C7 C6 . . . . -3.1(5) ?
C1 C2 C7 C6 . . . . 178.1(3) ?
N1 N2 C8 C10 . . . . 177.3(3) ?
Cu1 N2 C8 C10 . . . . -6.2(4) ?
N1 N2 C8 C9 . . . . -4.1(4) ?
Cu1 N2 C8 C9 . . . . 172.3(2) ?
N2 C8 C10 C15 . . . . -173.5(3) ?
C9 C8 C10 C15 . . . . 8.0(4) ?
N2 C8 C10 C11 . . . . 7.2(5) ?
C9 C8 C10 C11 . . . . -171.3(3) ?
Cu1 O2 C11 C12 . . . . 179.9(2) ?
Cu1 O2 C11 C10 . . . . -0.4(5) ?
C15 C10 C11 O2 . . . . 176.8(3) ?
C8 C10 C11 O2 . . . . -4.0(5) ?
C15 C10 C11 C12 . . . . -3.6(4) ?
C8 C10 C11 C12 . . . . 175.7(3) ?
O2 C11 C12 C13 . . . . -177.3(3) ?
C10 C11 C12 C13 . . . . 3.1(5) ?
C11 C12 C13 C14 . . . . 0.0(6) ?
C12 C13 C14 C15 . . . . -2.5(5) ?
C12 C13 C14 Br1 . . . . 175.4(3) ?
C13 C14 C15 C10 . . . . 1.8(5) ?
Br1 C14 C15 C10 . . . . -176.1(2) ?
C11 C10 C15 C14 . . . . 1.3(5) ?
C8 C10 C15 C14 . . . . -178.0(3) ?
C20 N3 C16 C17 . . . . 1.4(6) ?
Cu1 N3 C16 C17 . . . . 179.8(3) ?
N3 C16 C17 C18 . . . . -0.5(7) ?
C16 C17 C18 C19 . . . . -0.6(8) ?
C17 C18 C19 C20 . . . . 0.8(7) ?
C16 N3 C20 C19 . . . . -1.1(6) ?
Cu1 N3 C20 C19 . . . . -179.6(3) ?
C18 C19 C20 N3 . . . . 0.0(6) ?
